data_7047361
loop_
_publ_author_name
'Bestgen, Sebastian'
'Chen, Qien'
'Rees, Nicholas H.'
'Goicoechea, Jose M.'

_publ_section_title
;
 Synthesis and reactivity of rare-earth metal phosphaethynolates.
;
_journal_issue 37
_journal_name_full 'Dalton transactions (Cambridge, England : 2003)'
_journal_page_first 13016
_journal_page_last 13024
_journal_paper_doi 10.1039/c8dt03427c
_journal_volume 47
_journal_year 2018
_chemical_formula_moiety 'C56 H78 N4 O3 P2 Sm, C20 H40 Na O8, 0.35(C6 H14), 0.65(C4 H8 O)'
_chemical_formula_sum 'C80.7 H128.1 N4 Na O11.65 P2 Sm'
_chemical_formula_weight 1576.04
_chemical_name_systematic
;
 [Na(18-crown-6)(THF)2][Sm(OCP)2{CH[N(Dipp)]2}2(THF)]*0.65THF*0.35hex
;
_space_group_crystal_system monoclinic
_space_group_IT_number 14
_space_group_name_Hall '-P 2yn'
_space_group_name_H-M_alt 'P 1 21/n 1'
_symmetry_space_group_name_Hall '-P 2yn'
_symmetry_space_group_name_H-M 'P 1 21/n 1'
_atom_sites_solution_hydrogens geom
_audit_creation_method SHELXL-2013
_audit_update_record
;
2018-07-24 deposited with the CCDC.
2018-08-23 downloaded from the CCDC.
;
_cell_angle_alpha 90
_cell_angle_beta 92.84(3)
_cell_angle_gamma 90
_cell_formula_units_Z 4
_cell_length_a 16.674(3)
_cell_length_b 24.610(5)
_cell_length_c 20.762(4)
_cell_measurement_reflns_used 17216
_cell_measurement_temperature 150(2)
_cell_measurement_theta_max 76.1290
_cell_measurement_theta_min 3.5690
_cell_volume 8509(3)
_computing_cell_refinement 'CrysAlisPro 1.171.38.43b (Rigaku OD, 2015)'
_computing_data_collection 'CrysAlisPro 1.171.38.43b (Rigaku OD, 2015)'
_computing_data_reduction 'CrysAlisPro 1.171.38.43b (Rigaku OD, 2015)'
_computing_structure_refinement 'SHELXL-2013 (Sheldrick, 2013)'
_computing_structure_solution 'SHELXS-97 (Sheldrick, 1990)'
_diffrn_ambient_temperature 150(2)
_diffrn_detector_area_resol_mean 10.4102
_diffrn_measured_fraction_theta_full 0.999
_diffrn_measured_fraction_theta_max 0.987
_diffrn_measurement_device_type 'SuperNova, Dual, Cu at zero, Atlas'
_diffrn_measurement_method '\w scans'
_diffrn_radiation_monochromator mirror
_diffrn_radiation_source 'SuperNova (Cu) X-ray Source'
_diffrn_radiation_type CuK\a
_diffrn_radiation_wavelength 1.54184
_diffrn_reflns_av_R_equivalents 0.0442
_diffrn_reflns_av_unetI/netI 0.0485
_diffrn_reflns_Laue_measured_fraction_full 0.999
_diffrn_reflns_Laue_measured_fraction_max 0.987
_diffrn_reflns_limit_h_max 20
_diffrn_reflns_limit_h_min -19
_diffrn_reflns_limit_k_max 30
_diffrn_reflns_limit_k_min -30
_diffrn_reflns_limit_l_max 25
_diffrn_reflns_limit_l_min -21
_diffrn_reflns_number 50089
_diffrn_reflns_point_group_measured_fraction_full 0.999
_diffrn_reflns_point_group_measured_fraction_max 0.987
_diffrn_reflns_theta_full 67.684
_diffrn_reflns_theta_max 76.176
_diffrn_reflns_theta_min 3.592
_exptl_absorpt_coefficient_mu 6.040
_exptl_absorpt_correction_T_max 1.00000
_exptl_absorpt_correction_T_min 0.70170
_exptl_absorpt_correction_type multi-scan
_exptl_absorpt_process_details
;
CrysAlisPro 1.171.38.43b (Rigaku Oxford Diffraction, 2015)
Empirical absorption correction using spherical harmonics,
 implemented in SCALE3 ABSPACK scaling algorithm.
;
_exptl_crystal_colour colourless
_exptl_crystal_density_diffrn 1.230
_exptl_crystal_description block
_exptl_crystal_F_000 3346
_exptl_crystal_size_max 0.200
_exptl_crystal_size_mid 0.200
_exptl_crystal_size_min 0.080
_refine_diff_density_max 0.854
_refine_diff_density_min -0.758
_refine_diff_density_rms 0.062
_refine_ls_extinction_method none
_refine_ls_goodness_of_fit_ref 1.034
_refine_ls_hydrogen_treatment constr
_refine_ls_matrix_type full
_refine_ls_number_parameters 972
_refine_ls_number_reflns 17563
_refine_ls_number_restraints 19
_refine_ls_restrained_S_all 1.039
_refine_ls_R_factor_all 0.0496
_refine_ls_R_factor_gt 0.0369
_refine_ls_shift/su_max 0.002
_refine_ls_shift/su_mean 0.000
_refine_ls_structure_factor_coef Fsqd
_refine_ls_weighting_details 'w=1/[\s^2^(Fo^2^)+(0.0516P)^2^+1.6786P] where P=(Fo^2^+2Fc^2^)/3'
_refine_ls_weighting_scheme calc
_refine_ls_wR_factor_gt 0.0888
_refine_ls_wR_factor_ref 0.0987
_reflns_Friedel_coverage 0.000
_reflns_number_gt 14545
_reflns_number_total 17563
_reflns_threshold_expression 'I > 2\s(I)'
_cod_data_source_file c8dt03427c2.cif
_cod_data_source_block SB594B
_cod_depositor_comments 'Adding full bibliography for 7047353--7047362.cif.'
_cod_original_formula_sum 'C80.70 H128.10 N4 Na O11.65 P2 Sm'
_cod_database_code 7047361
_shelx_space_group_comment
;
The symmetry employed for this shelxl refinement is uniquely defined
by the following loop, which should always be used as a source of
symmetry information in preference to the above space-group names.
They are only intended as comments.
;
_shelx_estimated_absorpt_t_min 0.378
_shelx_estimated_absorpt_t_max 0.644
_shelxl_version_number 2013-4

loop_
_space_group_symop_operation_xyz
'x, y, z'
'-x+1/2, y+1/2, -z+1/2'
'-x, -y, -z'
'x-1/2, -y-1/2, z-1/2'

loop_
_atom_site_label
_atom_site_type_symbol
_atom_site_fract_x
_atom_site_fract_y
_atom_site_fract_z
_atom_site_U_iso_or_equiv
_atom_site_adp_type
_atom_site_occupancy
_atom_site_site_symmetry_order
_atom_site_calc_flag
_atom_site_refinement_flags_posn
_atom_site_refinement_flags_adp
_atom_site_refinement_flags_occupancy
_atom_site_disorder_assembly
_atom_site_disorder_group
Sm1 Sm 0.76266(2) 0.40110(2) 0.20919(2) 0.02370(5) Uani 1 1 d . . . . .
P1 P 1.04006(6) 0.32780(5) 0.25893(6) 0.0654(3) Uani 1 1 d . . . . .
C1 C 0.95048(18) 0.34181(13) 0.23728(15) 0.0377(6) Uani 1 1 d . . . . .
O1 O 0.88158(13) 0.35409(10) 0.22131(11) 0.0424(5) Uani 1 1 d . . . . .
P2 P 0.55629(9) 0.54719(6) 0.16402(6) 0.0862(5) Uani 1 1 d . . . . .
C2 C 0.6115(2) 0.49787(16) 0.18333(15) 0.0471(8) Uani 1 1 d . . . . .
O2 O 0.65571(13) 0.45900(10) 0.19744(11) 0.0417(5) Uani 1 1 d . . . . .
O3 O 0.84240(13) 0.48341(9) 0.20200(11) 0.0392(5) Uani 1 1 d . . . . .
N1 N 0.77815(13) 0.43008(9) 0.32449(10) 0.0271(4) Uani 1 1 d . . . . .
N2 N 0.71729(13) 0.34893(9) 0.30322(10) 0.0261(4) Uani 1 1 d . . . . .
N3 N 0.78815(14) 0.40473(9) 0.09177(11) 0.0288(4) Uani 1 1 d . . . . .
N4 N 0.69941(13) 0.34192(10) 0.12592(10) 0.0278(4) Uani 1 1 d . . . . .
C3 C 0.74399(16) 0.38534(11) 0.34504(12) 0.0274(5) Uani 1 1 d . . . . .
H3 H 0.7388 0.3796 0.3899 0.033 Uiso 1 1 calc R U . . .
C4 C 0.80327(17) 0.47169(11) 0.36925(12) 0.0298(5) Uani 1 1 d . . . . .
C5 C 0.88519(18) 0.47501(12) 0.39064(13) 0.0340(6) Uani 1 1 d . . . . .
C6 C 0.9089(2) 0.51670(14) 0.43288(16) 0.0452(7) Uani 1 1 d . . . . .
H6 H 0.9635 0.5189 0.4481 0.054 Uiso 1 1 calc R U . . .
C7 C 0.8549(2) 0.55484(16) 0.45304(19) 0.0545(9) Uani 1 1 d . . . . .
H7 H 0.8723 0.5830 0.4817 0.065 Uiso 1 1 calc R U . . .
C8 C 0.7749(2) 0.55168(15) 0.43098(18) 0.0502(8) Uani 1 1 d . . . . .
H8 H 0.7379 0.5779 0.4450 0.060 Uiso 1 1 calc R U . . .
C9 C 0.7480(2) 0.51099(13) 0.38881(15) 0.0390(6) Uani 1 1 d . . . . .
C10 C 0.94525(18) 0.43308(13) 0.37032(14) 0.0365(6) Uani 1 1 d . . . . .
H10 H 0.9232 0.4157 0.3297 0.044 Uiso 1 1 calc R U . . .
C11 C 1.0275(2) 0.45718(16) 0.3567(2) 0.0523(8) Uani 1 1 d . . . . .
H11A H 1.0204 0.4878 0.3269 0.078 Uiso 1 1 calc R U . . .
H11B H 1.0608 0.4293 0.3375 0.078 Uiso 1 1 calc R U . . .
H11C H 1.0539 0.4698 0.3972 0.078 Uiso 1 1 calc R U . . .
C12 C 0.9555(2) 0.38884(14) 0.42138(17) 0.0458(7) Uani 1 1 d . . . . .
H12A H 0.9793 0.4045 0.4613 0.069 Uiso 1 1 calc R U . . .
H12B H 0.9909 0.3603 0.4060 0.069 Uiso 1 1 calc R U . . .
H12C H 0.9030 0.3732 0.4297 0.069 Uiso 1 1 calc R U . . .
C13 C 0.6606(2) 0.51088(14) 0.36438(17) 0.0437(7) Uani 1 1 d . . . . .
H13 H 0.6552 0.4850 0.3273 0.052 Uiso 1 1 calc R U . . .
C14 C 0.6318(2) 0.56642(16) 0.3403(2) 0.0544(9) Uani 1 1 d . . . . .
H14A H 0.6321 0.5919 0.3766 0.082 Uiso 1 1 calc R U . . .
H14B H 0.5772 0.5633 0.3211 0.082 Uiso 1 1 calc R U . . .
H14C H 0.6677 0.5798 0.3078 0.082 Uiso 1 1 calc R U . . .
C15 C 0.6063(3) 0.4910(2) 0.4161(2) 0.0729(13) Uani 1 1 d . . . . .
H15A H 0.6191 0.4530 0.4266 0.109 Uiso 1 1 calc R U . . .
H15B H 0.5501 0.4937 0.4002 0.109 Uiso 1 1 calc R U . . .
H15C H 0.6147 0.5134 0.4549 0.109 Uiso 1 1 calc R U . . .
C16 C 0.68473(16) 0.29983(12) 0.32756(12) 0.0286(5) Uani 1 1 d . . . . .
C17 C 0.73197(17) 0.26262(12) 0.36322(13) 0.0323(6) Uani 1 1 d . . . . .
C18 C 0.6960(2) 0.21572(13) 0.38668(16) 0.0422(7) Uani 1 1 d . . . . .
H18 H 0.7279 0.1902 0.4108 0.051 Uiso 1 1 calc R U . . .
C19 C 0.6148(2) 0.20587(14) 0.37529(17) 0.0480(8) Uani 1 1 d . . . . .
H19 H 0.5908 0.1744 0.3926 0.058 Uiso 1 1 calc R U . . .
C20 C 0.5691(2) 0.24218(15) 0.33847(17) 0.0459(7) Uani 1 1 d . . . . .
H20 H 0.5136 0.2350 0.3301 0.055 Uiso 1 1 calc R U . . .
C21 C 0.60210(17) 0.28907(13) 0.31324(15) 0.0361(6) Uani 1 1 d . . . . .
C22 C 0.82207(18) 0.27024(13) 0.37661(15) 0.0377(6) Uani 1 1 d . . . . .
H22 H 0.8371 0.3068 0.3600 0.045 Uiso 1 1 calc R U . . .
C23 C 0.8703(2) 0.22773(18) 0.3420(3) 0.0673(12) Uani 1 1 d . . . . .
H23A H 0.8527 0.1914 0.3543 0.101 Uiso 1 1 calc R U . . .
H23B H 0.9275 0.2321 0.3541 0.101 Uiso 1 1 calc R U . . .
H23C H 0.8617 0.2323 0.2953 0.101 Uiso 1 1 calc R U . . .
C24 C 0.8429(3) 0.26903(18) 0.44941(19) 0.0629(11) Uani 1 1 d . . . . .
H24A H 0.8275 0.2338 0.4670 0.094 Uiso 1 1 calc R U . . .
H24B H 0.8137 0.2980 0.4705 0.094 Uiso 1 1 calc R U . . .
H24C H 0.9008 0.2745 0.4572 0.094 Uiso 1 1 calc R U . . .
C25 C 0.5514(2) 0.32898(15) 0.2740(2) 0.0510(9) Uani 1 1 d . . . . .
H25 H 0.5854 0.3434 0.2396 0.061 Uiso 1 1 calc R U . . .
C26 C 0.4774(2) 0.30340(19) 0.2404(2) 0.0650(11) Uani 1 1 d . . . . .
H26A H 0.4936 0.2717 0.2155 0.098 Uiso 1 1 calc R U . . .
H26B H 0.4512 0.3300 0.2112 0.098 Uiso 1 1 calc R U . . .
H26C H 0.4399 0.2920 0.2727 0.098 Uiso 1 1 calc R U . . .
C27 C 0.5274(3) 0.3772(2) 0.3145(3) 0.0795(15) Uani 1 1 d . . . . .
H27A H 0.4933 0.3648 0.3486 0.119 Uiso 1 1 calc R U . . .
H27B H 0.4977 0.4035 0.2870 0.119 Uiso 1 1 calc R U . . .
H27C H 0.5757 0.3946 0.3339 0.119 Uiso 1 1 calc R U . . .
C28 C 0.73708(16) 0.36519(11) 0.07842(12) 0.0276(5) Uani 1 1 d . . . . .
H28 H 0.7273 0.3534 0.0352 0.033 Uiso 1 1 calc R U . . .
C29 C 0.83206(17) 0.42810(12) 0.04153(12) 0.0310(5) Uani 1 1 d . . . . .
C30 C 0.90232(19) 0.40289(13) 0.02126(14) 0.0375(6) Uani 1 1 d . . . . .
C31 C 0.9445(2) 0.42748(16) -0.02759(17) 0.0476(8) Uani 1 1 d . . . . .
H31 H 0.9915 0.4107 -0.0422 0.057 Uiso 1 1 calc R U . . .
C32 C 0.9182(2) 0.47623(17) -0.05496(17) 0.0544(9) Uani 1 1 d . . . . .
H32 H 0.9469 0.4923 -0.0885 0.065 Uiso 1 1 calc R U . . .
C33 C 0.8511(2) 0.50106(15) -0.03377(16) 0.0479(8) Uani 1 1 d . . . . .
H33 H 0.8344 0.5347 -0.0523 0.057 Uiso 1 1 calc R U . . .
C34 C 0.8068(2) 0.47821(13) 0.01437(14) 0.0388(6) Uani 1 1 d . . . . .
C35 C 0.9344(2) 0.35048(15) 0.05123(15) 0.0456(8) Uani 1 1 d . . . . .
H35 H 0.9044 0.3437 0.0910 0.055 Uiso 1 1 calc R U . . .
C36 C 1.0240(2) 0.3542(2) 0.0718(2) 0.0694(12) Uani 1 1 d . . . . .
H36A H 1.0554 0.3586 0.0335 0.104 Uiso 1 1 calc R U . . .
H36B H 1.0406 0.3208 0.0945 0.104 Uiso 1 1 calc R U . . .
H36C H 1.0330 0.3854 0.1004 0.104 Uiso 1 1 calc R U . . .
C37 C 0.9184(3) 0.30237(16) 0.00597(19) 0.0586(10) Uani 1 1 d . . . . .
H37A H 0.8607 0.2996 -0.0048 0.088 Uiso 1 1 calc R U . . .
H37B H 0.9372 0.2688 0.0273 0.088 Uiso 1 1 calc R U . . .
H37C H 0.9472 0.3078 -0.0336 0.088 Uiso 1 1 calc R U . . .
C38 C 0.7322(2) 0.50645(14) 0.03502(16) 0.0464(8) Uani 1 1 d . . . . .
H38 H 0.7193 0.4916 0.0781 0.056 Uiso 1 1 calc R U . . .
C39 C 0.7416(3) 0.56837(16) 0.0421(2) 0.0698(13) Uani 1 1 d . . . . .
H39A H 0.7907 0.5765 0.0681 0.105 Uiso 1 1 calc R U . . .
H39B H 0.6951 0.5832 0.0632 0.105 Uiso 1 1 calc R U . . .
H39C H 0.7449 0.5848 -0.0007 0.105 Uiso 1 1 calc R U . . .
C40 C 0.6614(3) 0.4933(2) -0.0122(2) 0.0671(11) Uani 1 1 d . . . . .
H40A H 0.6716 0.5083 -0.0547 0.101 Uiso 1 1 calc R U . . .
H40B H 0.6122 0.5093 0.0035 0.101 Uiso 1 1 calc R U . . .
H40C H 0.6550 0.4538 -0.0155 0.101 Uiso 1 1 calc R U . . .
C41 C 0.63963(17) 0.30270(13) 0.10903(13) 0.0337(6) Uani 1 1 d . . . . .
C42 C 0.65272(19) 0.24871(13) 0.12855(15) 0.0386(6) Uani 1 1 d . . . . .
C43 C 0.5958(2) 0.20920(16) 0.1100(2) 0.0563(9) Uani 1 1 d . . . . .
H43 H 0.6044 0.1723 0.1218 0.068 Uiso 1 1 calc R U . . .
C44 C 0.5262(3) 0.22401(19) 0.0741(3) 0.0733(14) Uani 1 1 d . . . . .
H44 H 0.4882 0.1970 0.0609 0.088 Uiso 1 1 calc R U . . .
C45 C 0.5125(3) 0.2770(2) 0.0578(2) 0.0706(13) Uani 1 1 d . . . . .
H45 H 0.4640 0.2863 0.0345 0.085 Uiso 1 1 calc R U . . .
C46 C 0.5677(2) 0.31777(16) 0.07460(17) 0.0478(8) Uani 1 1 d . . . . .
C47 C 0.72855(19) 0.23341(12) 0.16808(15) 0.0376(6) Uani 1 1 d . . . . .
H47 H 0.7423 0.2645 0.1976 0.045 Uiso 1 1 calc R U . . .
C48 C 0.7175(2) 0.18316(14) 0.21005(17) 0.0490(8) Uani 1 1 d . . . . .
H48A H 0.6738 0.1895 0.2389 0.073 Uiso 1 1 calc R U . . .
H48B H 0.7673 0.1759 0.2357 0.073 Uiso 1 1 calc R U . . .
H48C H 0.7044 0.1518 0.1824 0.073 Uiso 1 1 calc R U . . .
C49 C 0.7986(2) 0.22566(17) 0.1244(2) 0.0571(9) Uani 1 1 d . . . . .
H49A H 0.7869 0.1953 0.0949 0.086 Uiso 1 1 calc R U . . .
H49B H 0.8475 0.2178 0.1508 0.086 Uiso 1 1 calc R U . . .
H49C H 0.8063 0.2589 0.0995 0.086 Uiso 1 1 calc R U . . .
C50 C 0.5463(2) 0.37631(17) 0.05840(18) 0.0504(8) Uani 1 1 d . . . . .
H50 H 0.5964 0.3985 0.0642 0.060 Uiso 1 1 calc R U . . .
C51 C 0.4848(3) 0.3992(2) 0.1039(2) 0.0707(12) Uani 1 1 d . . . . .
H51A H 0.4351 0.3780 0.0992 0.106 Uiso 1 1 calc R U . . .
H51B H 0.4736 0.4372 0.0929 0.106 Uiso 1 1 calc R U . . .
H51C H 0.5066 0.3968 0.1485 0.106 Uiso 1 1 calc R U . . .
C52 C 0.5145(3) 0.3829(2) -0.0113(2) 0.0713(13) Uani 1 1 d . . . . .
H52A H 0.5518 0.3658 -0.0402 0.107 Uiso 1 1 calc R U . . .
H52B H 0.5095 0.4216 -0.0216 0.107 Uiso 1 1 calc R U . . .
H52C H 0.4618 0.3655 -0.0169 0.107 Uiso 1 1 calc R U . . .
C53 C 0.92562(19) 0.48510(13) 0.18435(16) 0.0409(7) Uani 1 1 d . . . . .
H53A H 0.9309 0.4704 0.1404 0.049 Uiso 1 1 calc R U . . .
H53B H 0.9600 0.4635 0.2150 0.049 Uiso 1 1 calc R U . . .
C54 C 0.9496(2) 0.54425(15) 0.1870(2) 0.0550(9) Uani 1 1 d . . . . .
H54A H 0.9416 0.5617 0.1442 0.066 Uiso 1 1 calc R U . . .
H54B H 1.0064 0.5485 0.2024 0.066 Uiso 1 1 calc R U . . .
C55 C 0.8929(2) 0.56803(15) 0.2351(2) 0.0553(9) Uani 1 1 d . . . . .
H55A H 0.9134 0.5619 0.2800 0.066 Uiso 1 1 calc R U . . .
H55B H 0.8849 0.6075 0.2280 0.066 Uiso 1 1 calc R U . . .
C56 C 0.8165(2) 0.53693(13) 0.22036(16) 0.0410(7) Uani 1 1 d . . . . .
H56A H 0.7838 0.5351 0.2588 0.049 Uiso 1 1 calc R U . . .
H56B H 0.7843 0.5543 0.1847 0.049 Uiso 1 1 calc R U . . .
Na1 Na 0.72477(7) 0.35927(5) 0.69452(6) 0.0419(3) Uani 1 1 d . . . . .
O101 O 0.71910(18) 0.36744(14) 0.55127(19) 0.0773(9) Uani 1 1 d . . . . .
O102 O 0.84397(16) 0.38850(10) 0.63357(12) 0.0493(6) Uani 1 1 d . . . . .
O103 O 0.86768(15) 0.37442(11) 0.76181(13) 0.0497(6) Uani 1 1 d . . . . .
O104 O 0.72568(16) 0.34609(12) 0.81560(12) 0.0544(6) Uani 1 1 d . . . . .
O105 O 0.58822(16) 0.34697(12) 0.73766(14) 0.0572(6) Uani 1 1 d . . . . .
O106 O 0.59629(19) 0.30987(16) 0.60913(16) 0.0764(9) Uani 1 1 d . . . . .
C101 C 0.7552(3) 0.41912(19) 0.5483(2) 0.0675(12) Uani 1 1 d . . . . .
H10A H 0.7275 0.4452 0.5759 0.081 Uiso 1 1 calc R U . . .
H10B H 0.7522 0.4329 0.5035 0.081 Uiso 1 1 calc R U . . .
C102 C 0.8405(3) 0.4124(2) 0.57180(19) 0.0658(12) Uani 1 1 d . . . . .
H10C H 0.8690 0.3890 0.5415 0.079 Uiso 1 1 calc R U . . .
H10D H 0.8674 0.4482 0.5737 0.079 Uiso 1 1 calc R U . . .
C103 C 0.9229(2) 0.38737(18) 0.6619(2) 0.0586(10) Uani 1 1 d . . . . .
H10E H 0.9403 0.4247 0.6737 0.070 Uiso 1 1 calc R U . . .
H10F H 0.9604 0.3727 0.6307 0.070 Uiso 1 1 calc R U . . .
C104 C 0.9242(2) 0.35267(15) 0.7201(2) 0.0516(9) Uani 1 1 d . . . . .
H10G H 0.9096 0.3148 0.7082 0.062 Uiso 1 1 calc R U . . .
H10H H 0.9785 0.3526 0.7416 0.062 Uiso 1 1 calc R U . . .
C105 C 0.8662(2) 0.34644(18) 0.82141(19) 0.0561(9) Uani 1 1 d . . . . .
H10I H 0.9153 0.3546 0.8484 0.067 Uiso 1 1 calc R U . . .
H10J H 0.8634 0.3067 0.8140 0.067 Uiso 1 1 calc R U . . .
C106 C 0.7939(3) 0.3653(2) 0.85389(19) 0.0622(10) Uani 1 1 d . . . . .
H10K H 0.7935 0.3504 0.8981 0.075 Uiso 1 1 calc R U . . .
H10L H 0.7933 0.4055 0.8565 0.075 Uiso 1 1 calc R U . . .
C107 C 0.6524(3) 0.3628(2) 0.8402(2) 0.0661(11) Uani 1 1 d . . . . .
H10M H 0.6459 0.4026 0.8351 0.079 Uiso 1 1 calc R U . . .
H10N H 0.6518 0.3540 0.8867 0.079 Uiso 1 1 calc R U . . .
C108 C 0.5857(2) 0.33420(18) 0.8045(2) 0.0602(10) Uani 1 1 d . . . . .
H10O H 0.5911 0.2945 0.8109 0.072 Uiso 1 1 calc R U . . .
H10P H 0.5336 0.3458 0.8209 0.072 Uiso 1 1 calc R U . . .
C109 C 0.5211(2) 0.32495(18) 0.7015(2) 0.0601(10) Uani 1 1 d . . . . .
H10Q H 0.4709 0.3413 0.7162 0.072 Uiso 1 1 calc R U . . .
H10R H 0.5185 0.2852 0.7084 0.072 Uiso 1 1 calc R U . . .
C110 C 0.5290(3) 0.3367(2) 0.6308(2) 0.0709(12) Uani 1 1 d . . . . .
H11D H 0.4802 0.3243 0.6059 0.085 Uiso 1 1 calc R U . . .
H11E H 0.5347 0.3764 0.6242 0.085 Uiso 1 1 calc R U . . .
C111 C 0.6042(3) 0.3119(2) 0.5420(2) 0.0696(12) Uani 1 1 d . . . . .
H11F H 0.5506 0.3075 0.5199 0.083 Uiso 1 1 calc R U . . .
H11G H 0.6383 0.2813 0.5289 0.083 Uiso 1 1 calc R U . . .
C112 C 0.6404(3) 0.3640(2) 0.5211(2) 0.0765(14) Uani 1 1 d . . . . .
H11H H 0.6433 0.3648 0.4736 0.092 Uiso 1 1 calc R U . . .
H11I H 0.6073 0.3951 0.5344 0.092 Uiso 1 1 calc R U . . .
O1S O 0.77112(16) 0.26968(10) 0.68201(13) 0.0516(6) Uani 1 1 d D . . . .
C1S C 0.8003(2) 0.24963(16) 0.6231(2) 0.0555(9) Uani 1 1 d D . . . .
H1S1 H 0.8591 0.2437 0.6276 0.067 Uiso 1 1 calc R U . . .
H1S2 H 0.7890 0.2759 0.5878 0.067 Uiso 1 1 calc R U . . .
C2S C 0.7577(3) 0.19708(19) 0.6091(3) 0.0775(14) Uani 1 1 d D . . . .
H2S1 H 0.7067 0.2030 0.5835 0.093 Uiso 1 1 calc R U . . .
H2S2 H 0.7918 0.1716 0.5857 0.093 Uiso 1 1 calc R U . . .
C3S C 0.7428(3) 0.17681(18) 0.6746(3) 0.0812(16) Uani 1 1 d D . . . .
H3S1 H 0.7892 0.1556 0.6926 0.097 Uiso 1 1 calc R U . . .
H3S2 H 0.6942 0.1537 0.6742 0.097 Uiso 1 1 calc R U . . .
C4S C 0.7313(3) 0.22765(19) 0.7128(3) 0.0777(14) Uani 1 1 d D . . . .
H4S1 H 0.6734 0.2361 0.7145 0.093 Uiso 1 1 calc R U . . .
H4S2 H 0.7539 0.2230 0.7575 0.093 Uiso 1 1 calc R U . . .
O1T O 0.70185(17) 0.45497(11) 0.70483(15) 0.0587(7) Uani 1 1 d . . . . .
C1T C 0.6307(3) 0.4844(2) 0.7159(3) 0.0767(13) Uani 1 1 d . . . . .
H1T1 H 0.5894 0.4599 0.7327 0.092 Uiso 1 1 calc R U . . .
H1T2 H 0.6089 0.5012 0.6754 0.092 Uiso 1 1 calc R U . . .
C2T C 0.6541(4) 0.5280(3) 0.7655(4) 0.104(2) Uani 1 1 d . . . . .
H2T1 H 0.6365 0.5643 0.7498 0.125 Uiso 1 1 calc R U . . .
H2T2 H 0.6290 0.5206 0.8069 0.125 Uiso 1 1 calc R U . . .
C3T C 0.7430(4) 0.5256(3) 0.7740(4) 0.116(3) Uani 1 1 d . . . . .
H3T1 H 0.7599 0.5087 0.8158 0.139 Uiso 1 1 calc R U . . .
H3T2 H 0.7668 0.5624 0.7719 0.139 Uiso 1 1 calc R U . . .
C4T C 0.7672(3) 0.49134(18) 0.7189(3) 0.0776(14) Uani 1 1 d . . . . .
H4T1 H 0.7771 0.5143 0.6809 0.093 Uiso 1 1 calc R U . . .
H4T2 H 0.8168 0.4708 0.7308 0.093 Uiso 1 1 calc R U . . .
O1A O 0.7938(13) 0.7192(9) 0.5859(10) 0.273(10) Uani 0.647(9) 1 d D . P A 1
C1A C 0.7920(16) 0.6640(11) 0.5715(12) 0.32(3) Uani 0.647(9) 1 d D . P A 1
H1A1 H 0.8415 0.6460 0.5891 0.386 Uiso 0.647(9) 1 calc R U P A 1
H1A2 H 0.7879 0.6584 0.5242 0.386 Uiso 0.647(9) 1 calc R U P A 1
C2A C 0.7200(18) 0.6411(10) 0.6018(18) 0.28(2) Uani 0.647(9) 1 d D . P A 1
H2A1 H 0.7087 0.6029 0.5896 0.342 Uiso 0.647(9) 1 calc R U P A 1
H2A2 H 0.7216 0.6455 0.6493 0.342 Uiso 0.647(9) 1 calc R U P A 1
C3A C 0.6675(13) 0.6799(12) 0.5680(12) 0.271(18) Uani 0.647(9) 1 d D . P A 1
H3A1 H 0.6118 0.6793 0.5823 0.325 Uiso 0.647(9) 1 calc R U P A 1
H3A2 H 0.6680 0.6768 0.5204 0.325 Uiso 0.647(9) 1 calc R U P A 1
C4A C 0.7158(15) 0.7268(9) 0.5946(12) 0.231(17) Uani 0.647(9) 1 d D . P A 1
H4A1 H 0.6977 0.7607 0.5727 0.277 Uiso 0.647(9) 1 calc R U P A 1
H4A2 H 0.7072 0.7307 0.6412 0.277 Uiso 0.647(9) 1 calc R U P A 1
C1H C 0.8489(17) 0.7340(7) 0.5584(7) 0.111(8) Uani 0.353(9) 1 d D . P A 2
H1H1 H 0.8691 0.7392 0.5153 0.167 Uiso 0.353(9) 1 calc R U P A 2
H1H2 H 0.8928 0.7393 0.5909 0.167 Uiso 0.353(9) 1 calc R U P A 2
H1H3 H 0.8063 0.7605 0.5654 0.167 Uiso 0.353(9) 1 calc R U P A 2
C2H C 0.8162(8) 0.6779(6) 0.5638(12) 0.096(8) Uani 0.353(9) 1 d D . P A 2
H2H1 H 0.7779 0.6757 0.5259 0.116 Uiso 0.353(9) 1 calc R U P A 2
H2H2 H 0.8624 0.6552 0.5525 0.116 Uiso 0.353(9) 1 calc R U P A 2
C3H C 0.7777(8) 0.6445(8) 0.6109(7) 0.080(5) Uani 0.353(9) 1 d D . P A 2
H3H1 H 0.8047 0.6510 0.6537 0.097 Uiso 0.353(9) 1 calc R U P A 2
H3H2 H 0.7862 0.6058 0.5999 0.097 Uiso 0.353(9) 1 calc R U P A 2
C4H C 0.6900(8) 0.6539(11) 0.6158(9) 0.099(9) Uani 0.353(9) 1 d D . P A 2
H4H1 H 0.6730 0.6878 0.5932 0.119 Uiso 0.353(9) 1 calc R U P A 2
H4H2 H 0.6758 0.6564 0.6614 0.119 Uiso 0.353(9) 1 calc R U P A 2
C5H C 0.6511(13) 0.6043(9) 0.5832(11) 0.18(2) Uani 0.353(9) 1 d D . P A 2
H5H1 H 0.6933 0.5833 0.5622 0.216 Uiso 0.353(9) 1 calc R U P A 2
H5H2 H 0.6292 0.5809 0.6168 0.216 Uiso 0.353(9) 1 calc R U P A 2
C6H C 0.5868(13) 0.6166(12) 0.5349(9) 0.142(10) Uani 0.353(9) 1 d D . P A 2
H6H1 H 0.5657 0.5826 0.5161 0.212 Uiso 0.353(9) 1 calc R U P A 2
H6H2 H 0.6079 0.6392 0.5009 0.212 Uiso 0.353(9) 1 calc R U P A 2
H6H3 H 0.5436 0.6360 0.5554 0.212 Uiso 0.353(9) 1 calc R U P A 2

loop_
_atom_site_aniso_label
_atom_site_aniso_U_11
_atom_site_aniso_U_22
_atom_site_aniso_U_33
_atom_site_aniso_U_23
_atom_site_aniso_U_13
_atom_site_aniso_U_12
Sm1 0.02237(7) 0.02457(7) 0.02424(7) 0.00140(5) 0.00205(4) -0.00122(5)
P1 0.0376(5) 0.0760(7) 0.0813(7) -0.0202(6) -0.0099(4) 0.0238(5)
C1 0.0343(15) 0.0391(16) 0.0399(15) -0.0001(12) 0.0052(11) 0.0077(12)
O1 0.0297(10) 0.0505(13) 0.0466(11) -0.0023(10) -0.0004(8) 0.0093(9)
P2 0.0998(10) 0.0927(10) 0.0665(7) 0.0177(6) 0.0072(6) 0.0650(8)
C2 0.0458(17) 0.059(2) 0.0368(15) 0.0019(14) 0.0066(13) 0.0160(16)
O2 0.0378(11) 0.0444(12) 0.0429(11) 0.0049(9) 0.0030(9) 0.0148(10)
O3 0.0371(11) 0.0293(10) 0.0527(12) -0.0052(9) 0.0181(9) -0.0071(9)
N1 0.0291(11) 0.0242(11) 0.0280(10) -0.0007(8) 0.0006(8) -0.0016(9)
N2 0.0254(10) 0.0263(11) 0.0265(10) 0.0038(8) -0.0001(8) -0.0033(8)
N3 0.0292(11) 0.0296(11) 0.0281(10) 0.0028(9) 0.0051(8) 0.0015(9)
N4 0.0250(10) 0.0307(11) 0.0275(10) 0.0025(9) 0.0006(8) 0.0008(9)
C3 0.0275(12) 0.0298(13) 0.0250(11) 0.0015(10) 0.0019(9) -0.0006(10)
C4 0.0349(14) 0.0272(13) 0.0266(12) -0.0011(10) -0.0047(10) -0.0041(11)
C5 0.0372(14) 0.0332(14) 0.0312(13) 0.0002(11) -0.0044(11) -0.0032(12)
C6 0.0447(17) 0.0438(18) 0.0458(17) -0.0104(14) -0.0109(13) -0.0043(14)
C7 0.063(2) 0.0450(19) 0.0536(19) -0.0191(16) -0.0156(16) -0.0012(17)
C8 0.054(2) 0.0410(18) 0.0551(19) -0.0164(15) -0.0069(15) 0.0103(16)
C9 0.0447(17) 0.0323(15) 0.0395(15) -0.0033(12) -0.0015(12) 0.0011(13)
C10 0.0351(14) 0.0377(16) 0.0363(14) -0.0037(12) -0.0024(11) -0.0058(12)
C11 0.0366(16) 0.053(2) 0.067(2) -0.0040(17) 0.0024(15) -0.0083(15)
C12 0.0447(17) 0.0428(18) 0.0495(18) 0.0006(14) -0.0029(14) 0.0016(14)
C13 0.0431(17) 0.0385(17) 0.0492(17) -0.0079(14) -0.0016(13) 0.0048(14)
C14 0.050(2) 0.049(2) 0.064(2) 0.0021(17) -0.0056(16) 0.0120(17)
C15 0.054(2) 0.081(3) 0.085(3) 0.018(3) 0.006(2) -0.007(2)
C16 0.0279(12) 0.0307(13) 0.0276(12) 0.0005(10) 0.0053(9) -0.0048(11)
C17 0.0369(14) 0.0313(14) 0.0285(12) 0.0035(10) 0.0009(10) -0.0011(11)
C18 0.0501(18) 0.0335(16) 0.0428(16) 0.0092(13) -0.0003(13) -0.0027(14)
C19 0.055(2) 0.0368(17) 0.0528(18) 0.0094(14) 0.0130(15) -0.0144(15)
C20 0.0352(15) 0.0468(19) 0.0562(19) 0.0049(15) 0.0078(13) -0.0123(14)
C21 0.0280(13) 0.0352(15) 0.0453(15) 0.0020(12) 0.0028(11) -0.0065(12)
C22 0.0375(15) 0.0311(15) 0.0436(15) 0.0052(12) -0.0063(12) 0.0006(12)
C23 0.0398(19) 0.058(2) 0.104(3) -0.019(2) 0.004(2) 0.0052(18)
C24 0.070(3) 0.062(2) 0.054(2) 0.0188(19) -0.0241(19) -0.016(2)
C25 0.0318(15) 0.0450(19) 0.075(2) 0.0101(17) -0.0091(15) -0.0073(14)
C26 0.0380(18) 0.069(3) 0.086(3) 0.018(2) -0.0187(18) -0.0156(18)
C27 0.046(2) 0.056(3) 0.135(5) -0.009(3) -0.011(3) 0.010(2)
C28 0.0279(12) 0.0294(13) 0.0253(11) -0.0003(10) 0.0002(9) 0.0033(10)
C29 0.0345(14) 0.0327(14) 0.0266(12) 0.0019(10) 0.0087(10) -0.0034(11)
C30 0.0396(15) 0.0432(17) 0.0307(13) 0.0017(12) 0.0103(11) 0.0012(13)
C31 0.0448(17) 0.054(2) 0.0461(17) 0.0018(15) 0.0209(14) 0.0016(16)
C32 0.060(2) 0.058(2) 0.0474(18) 0.0132(16) 0.0271(16) -0.0073(18)
C33 0.063(2) 0.0401(17) 0.0421(16) 0.0123(14) 0.0154(15) 0.0007(16)
C34 0.0467(17) 0.0385(16) 0.0319(13) 0.0061(12) 0.0082(12) 0.0005(13)
C35 0.0431(17) 0.056(2) 0.0392(15) 0.0084(14) 0.0156(13) 0.0167(15)
C36 0.046(2) 0.098(4) 0.065(2) 0.014(2) 0.0040(17) 0.020(2)
C37 0.076(3) 0.046(2) 0.056(2) 0.0078(16) 0.0176(18) 0.0176(19)
C38 0.059(2) 0.0412(18) 0.0400(16) 0.0113(13) 0.0102(14) 0.0128(16)
C39 0.103(4) 0.040(2) 0.069(3) 0.0139(18) 0.031(2) 0.021(2)
C40 0.055(2) 0.077(3) 0.069(3) 0.012(2) 0.0031(19) 0.020(2)
C41 0.0302(13) 0.0396(16) 0.0309(13) -0.0014(11) -0.0038(10) -0.0049(12)
C42 0.0384(15) 0.0387(16) 0.0383(14) -0.0033(12) -0.0021(12) -0.0089(13)
C43 0.059(2) 0.0403(19) 0.068(2) -0.0022(17) -0.0150(18) -0.0174(17)
C44 0.066(3) 0.060(3) 0.091(3) 0.001(2) -0.034(2) -0.029(2)
C45 0.050(2) 0.071(3) 0.087(3) 0.004(2) -0.033(2) -0.015(2)
C46 0.0357(16) 0.057(2) 0.0496(18) 0.0050(16) -0.0120(13) -0.0085(15)
C47 0.0409(15) 0.0291(14) 0.0425(15) 0.0028(12) -0.0016(12) -0.0022(12)
C48 0.067(2) 0.0333(16) 0.0466(17) 0.0036(14) -0.0001(15) -0.0042(16)
C49 0.051(2) 0.049(2) 0.072(2) 0.0150(18) 0.0112(17) 0.0111(17)
C50 0.0337(15) 0.062(2) 0.0537(19) 0.0096(17) -0.0146(14) 0.0020(15)
C51 0.076(3) 0.073(3) 0.062(2) 0.004(2) 0.000(2) 0.020(2)
C52 0.075(3) 0.089(3) 0.049(2) 0.013(2) -0.0037(19) 0.020(3)
C53 0.0360(15) 0.0370(16) 0.0506(17) -0.0075(13) 0.0125(13) -0.0083(13)
C54 0.0456(19) 0.0420(19) 0.080(3) -0.0077(18) 0.0298(18) -0.0100(15)
C55 0.049(2) 0.0378(18) 0.081(3) -0.0149(17) 0.0193(18) -0.0051(16)
C56 0.0436(16) 0.0334(15) 0.0473(17) 0.0032(13) 0.0151(13) 0.0019(13)
Na1 0.0382(6) 0.0396(7) 0.0486(6) 0.0019(5) 0.0084(5) -0.0006(5)
O101 0.0483(16) 0.067(2) 0.116(3) 0.0169(19) 0.0004(16) -0.0131(15)
O102 0.0500(13) 0.0476(14) 0.0515(13) 0.0020(11) 0.0154(11) -0.0050(11)
O103 0.0462(13) 0.0447(13) 0.0581(14) 0.0020(11) 0.0023(11) 0.0047(11)
O104 0.0476(14) 0.0642(17) 0.0520(13) -0.0025(12) 0.0079(10) 0.0013(12)
O105 0.0424(13) 0.0603(16) 0.0704(16) -0.0015(13) 0.0175(12) -0.0060(12)
O106 0.0529(16) 0.104(3) 0.0727(19) 0.0137(18) 0.0113(14) 0.0082(17)
C101 0.094(3) 0.061(3) 0.048(2) 0.0152(18) 0.008(2) -0.010(2)
C102 0.079(3) 0.076(3) 0.0427(18) -0.0008(18) 0.0120(18) -0.039(2)
C103 0.0450(19) 0.060(2) 0.072(2) -0.0126(19) 0.0172(17) -0.0153(17)
C104 0.0349(16) 0.0405(18) 0.080(2) -0.0106(17) 0.0056(16) -0.0032(14)
C105 0.050(2) 0.056(2) 0.061(2) 0.0110(18) -0.0050(16) 0.0028(17)
C106 0.062(2) 0.076(3) 0.049(2) 0.0067(19) -0.0024(17) 0.002(2)
C107 0.066(3) 0.074(3) 0.060(2) -0.009(2) 0.0215(19) 0.002(2)
C108 0.051(2) 0.056(2) 0.076(3) -0.002(2) 0.0289(19) 0.0008(18)
C109 0.0303(16) 0.056(2) 0.094(3) 0.015(2) 0.0098(17) -0.0001(16)
C110 0.049(2) 0.081(3) 0.083(3) 0.007(3) 0.004(2) 0.010(2)
C111 0.053(2) 0.087(3) 0.068(3) -0.002(2) 0.0025(19) -0.016(2)
C112 0.058(2) 0.097(4) 0.075(3) 0.030(3) 0.008(2) -0.002(2)
O1S 0.0528(14) 0.0404(13) 0.0634(15) -0.0026(11) 0.0198(11) -0.0100(11)
C1S 0.054(2) 0.050(2) 0.063(2) -0.0096(17) 0.0114(17) -0.0058(17)
C2S 0.072(3) 0.050(2) 0.109(4) -0.022(3) -0.007(3) -0.006(2)
C3S 0.054(2) 0.038(2) 0.153(5) 0.009(3) 0.011(3) -0.0083(19)
C4S 0.081(3) 0.051(2) 0.104(4) 0.016(2) 0.030(3) -0.013(2)
O1T 0.0537(15) 0.0402(14) 0.0832(19) -0.0032(13) 0.0141(13) 0.0034(12)
C1T 0.069(3) 0.059(3) 0.102(4) -0.002(3) 0.003(3) 0.021(2)
C2T 0.099(4) 0.077(4) 0.135(6) -0.036(4) 0.005(4) 0.027(3)
C3T 0.107(5) 0.075(4) 0.161(7) -0.048(4) -0.037(5) 0.026(4)
C4T 0.063(3) 0.040(2) 0.130(5) -0.008(2) 0.006(3) 0.001(2)
O1A 0.31(3) 0.24(2) 0.28(2) -0.112(18) 0.101(19) 0.003(19)
C1A 0.40(6) 0.39(6) 0.17(2) -0.19(3) -0.02(3) 0.11(4)
C2A 0.24(4) 0.20(3) 0.43(6) 0.01(3) 0.07(4) 0.07(4)
C3A 0.35(4) 0.27(4) 0.19(2) 0.09(2) 0.04(3) 0.14(4)
C4A 0.26(3) 0.23(3) 0.19(2) -0.067(19) -0.07(2) 0.18(3)
C1H 0.21(3) 0.082(12) 0.046(7) -0.007(7) 0.010(10) -0.004(14)
C2H 0.043(7) 0.063(9) 0.18(2) 0.048(13) 0.001(9) 0.010(6)
C3H 0.063(8) 0.118(15) 0.060(8) -0.019(9) 0.002(6) 0.001(9)
C4H 0.053(8) 0.18(3) 0.070(9) 0.014(12) 0.001(7) 0.004(11)
C5H 0.19(3) 0.24(4) 0.112(18) 0.06(2) 0.07(2) 0.16(3)
C6H 0.15(2) 0.17(3) 0.105(16) -0.032(16) 0.065(16) 0.018(19)

loop_
_atom_type_symbol
_atom_type_description
_atom_type_scat_dispersion_real
_atom_type_scat_dispersion_imag
_atom_type_scat_source
C C 0.0181 0.0091 'International Tables Vol C Tables 4.2.6.8 and 6.1.1.4'
N N 0.0311 0.0180 'International Tables Vol C Tables 4.2.6.8 and 6.1.1.4'
Na Na 0.1353 0.1239 'International Tables Vol C Tables 4.2.6.8 and 6.1.1.4'
O O 0.0492 0.0322 'International Tables Vol C Tables 4.2.6.8 and 6.1.1.4'
P P 0.2955 0.4335 'International Tables Vol C Tables 4.2.6.8 and 6.1.1.4'
Sm Sm -5.3236 12.2178 'International Tables Vol C Tables 4.2.6.8 and 6.1.1.4'
H H 0.0000 0.0000 'International Tables Vol C Tables 4.2.6.8 and 6.1.1.4'

loop_
_geom_angle_atom_site_label_1
_geom_angle_atom_site_label_2
_geom_angle_atom_site_label_3
_geom_angle
O2 Sm1 O1 171.64(9)
O2 Sm1 O3 84.27(8)
O1 Sm1 O3 87.39(8)
O2 Sm1 N4 89.37(8)
O1 Sm1 N4 96.69(8)
O3 Sm1 N4 131.86(8)
O2 Sm1 N2 98.03(8)
O1 Sm1 N2 87.05(8)
O3 Sm1 N2 131.84(7)
N4 Sm1 N2 96.31(7)
O2 Sm1 N3 92.47(8)
O1 Sm1 N3 86.40(8)
O3 Sm1 N3 77.89(8)
N4 Sm1 N3 54.71(7)
N2 Sm1 N3 149.15(7)
O2 Sm1 N1 88.13(8)
O1 Sm1 N1 89.49(8)
O3 Sm1 N1 77.88(7)
N4 Sm1 N1 149.69(7)
N2 Sm1 N1 54.27(7)
N3 Sm1 N1 155.58(7)
O2 Sm1 C28 90.71(8)
O1 Sm1 C28 92.04(8)
O3 Sm1 C28 104.76(8)
N4 Sm1 C28 27.47(8)
N2 Sm1 C28 123.22(8)
N3 Sm1 C28 27.24(8)
N1 Sm1 C28 177.00(7)
O2 Sm1 C3 93.83(8)
O1 Sm1 C3 87.68(8)
O3 Sm1 C3 104.97(8)
N4 Sm1 C3 123.08(8)
N2 Sm1 C3 27.01(7)
N3 Sm1 C3 173.31(8)
N1 Sm1 C3 27.26(8)
C28 Sm1 C3 150.23(8)
O1 C1 P1 178.1(3)
C1 O1 Sm1 162.1(2)
O2 C2 P2 178.8(3)
C2 O2 Sm1 164.2(2)
C56 O3 C53 110.0(2)
C56 O3 Sm1 124.92(17)
C53 O3 Sm1 124.84(18)
C3 N1 C4 120.3(2)
C3 N1 Sm1 92.62(16)
C4 N1 Sm1 147.05(17)
C3 N2 C16 117.8(2)
C3 N2 Sm1 93.48(16)
C16 N2 Sm1 148.34(17)
C28 N3 C29 119.7(2)
C28 N3 Sm1 92.27(16)
C29 N3 Sm1 147.95(19)
C28 N4 C41 117.6(2)
C28 N4 Sm1 93.72(17)
C41 N4 Sm1 148.04(18)
N2 C3 N1 119.6(2)
N2 C3 Sm1 59.51(13)
N1 C3 Sm1 60.12(13)
N2 C3 H3 120.2
N1 C3 H3 120.2
Sm1 C3 H3 178.7
C9 C4 C5 120.2(3)
C9 C4 N1 120.2(2)
C5 C4 N1 119.4(3)
C6 C5 C4 118.6(3)
C6 C5 C10 120.4(3)
C4 C5 C10 121.0(3)
C7 C6 C5 121.5(3)
C7 C6 H6 119.2
C5 C6 H6 119.2
C6 C7 C8 119.4(3)
C6 C7 H7 120.3
C8 C7 H7 120.3
C9 C8 C7 121.5(3)
C9 C8 H8 119.3
C7 C8 H8 119.3
C8 C9 C4 118.7(3)
C8 C9 C13 119.1(3)
C4 C9 C13 122.2(3)
C5 C10 C12 110.3(3)
C5 C10 C11 113.5(3)
C12 C10 C11 109.5(3)
C5 C10 H10 107.8
C12 C10 H10 107.8
C11 C10 H10 107.8
C10 C11 H11A 109.5
C10 C11 H11B 109.5
H11A C11 H11B 109.5
C10 C11 H11C 109.5
H11A C11 H11C 109.5
H11B C11 H11C 109.5
C10 C12 H12A 109.5
C10 C12 H12B 109.5
H12A C12 H12B 109.5
C10 C12 H12C 109.5
H12A C12 H12C 109.5
H12B C12 H12C 109.5
C15 C13 C9 111.1(3)
C15 C13 C14 109.4(3)
C9 C13 C14 112.9(3)
C15 C13 H13 107.8
C9 C13 H13 107.8
C14 C13 H13 107.8
C13 C14 H14A 109.5
C13 C14 H14B 109.5
H14A C14 H14B 109.5
C13 C14 H14C 109.5
H14A C14 H14C 109.5
H14B C14 H14C 109.5
C13 C15 H15A 109.5
C13 C15 H15B 109.5
H15A C15 H15B 109.5
C13 C15 H15C 109.5
H15A C15 H15C 109.5
H15B C15 H15C 109.5
C17 C16 C21 120.3(3)
C17 C16 N2 121.9(2)
C21 C16 N2 117.8(2)
C16 C17 C18 119.0(3)
C16 C17 C22 122.7(3)
C18 C17 C22 118.2(3)
C19 C18 C17 121.2(3)
C19 C18 H18 119.4
C17 C18 H18 119.4
C20 C19 C18 119.3(3)
C20 C19 H19 120.3
C18 C19 H19 120.3
C19 C20 C21 121.8(3)
C19 C20 H20 119.1
C21 C20 H20 119.1
C20 C21 C16 118.3(3)
C20 C21 C25 121.4(3)
C16 C21 C25 120.3(3)
C23 C22 C17 111.6(3)
C23 C22 C24 110.7(3)
C17 C22 C24 110.5(3)
C23 C22 H22 108.0
C17 C22 H22 108.0
C24 C22 H22 108.0
C22 C23 H23A 109.5
C22 C23 H23B 109.5
H23A C23 H23B 109.5
C22 C23 H23C 109.5
H23A C23 H23C 109.5
H23B C23 H23C 109.5
C22 C24 H24A 109.5
C22 C24 H24B 109.5
H24A C24 H24B 109.5
C22 C24 H24C 109.5
H24A C24 H24C 109.5
H24B C24 H24C 109.5
C21 C25 C27 111.5(4)
C21 C25 C26 113.5(3)
C27 C25 C26 110.3(3)
C21 C25 H25 107.1
C27 C25 H25 107.1
C26 C25 H25 107.1
C25 C26 H26A 109.5
C25 C26 H26B 109.5
H26A C26 H26B 109.5
C25 C26 H26C 109.5
H26A C26 H26C 109.5
H26B C26 H26C 109.5
C25 C27 H27A 109.5
C25 C27 H27B 109.5
H27A C27 H27B 109.5
C25 C27 H27C 109.5
H27A C27 H27C 109.5
H27B C27 H27C 109.5
N3 C28 N4 119.3(2)
N3 C28 Sm1 60.48(14)
N4 C28 Sm1 58.82(14)
N3 C28 H28 120.4
N4 C28 H28 120.4
Sm1 C28 H28 178.6
C30 C29 C34 120.1(3)
C30 C29 N3 120.4(3)
C34 C29 N3 119.4(3)
C31 C30 C29 118.7(3)
C31 C30 C35 119.0(3)
C29 C30 C35 122.2(3)
C32 C31 C30 120.7(3)
C32 C31 H31 119.7
C30 C31 H31 119.7
C33 C32 C31 120.1(3)
C33 C32 H32 120.0
C31 C32 H32 120.0
C32 C33 C34 121.5(3)
C32 C33 H33 119.2
C34 C33 H33 119.2
C33 C34 C29 118.8(3)
C33 C34 C38 119.6(3)
C29 C34 C38 121.6(3)
C30 C35 C37 111.1(3)
C30 C35 C36 112.4(3)
C37 C35 C36 110.7(3)
C30 C35 H35 107.5
C37 C35 H35 107.5
C36 C35 H35 107.5
C35 C36 H36A 109.5
C35 C36 H36B 109.5
H36A C36 H36B 109.5
C35 C36 H36C 109.5
H36A C36 H36C 109.5
H36B C36 H36C 109.5
C35 C37 H37A 109.5
C35 C37 H37B 109.5
H37A C37 H37B 109.5
C35 C37 H37C 109.5
H37A C37 H37C 109.5
H37B C37 H37C 109.5
C34 C38 C40 110.0(3)
C34 C38 C39 113.7(3)
C40 C38 C39 110.0(3)
C34 C38 H38 107.6
C40 C38 H38 107.6
C39 C38 H38 107.6
C38 C39 H39A 109.5
C38 C39 H39B 109.5
H39A C39 H39B 109.5
C38 C39 H39C 109.5
H39A C39 H39C 109.5
H39B C39 H39C 109.5
C38 C40 H40A 109.5
C38 C40 H40B 109.5
H40A C40 H40B 109.5
C38 C40 H40C 109.5
H40A C40 H40C 109.5
H40B C40 H40C 109.5
C42 C41 C46 120.7(3)
C42 C41 N4 118.4(2)
C46 C41 N4 120.9(3)
C43 C42 C41 119.0(3)
C43 C42 C47 120.8(3)
C41 C42 C47 120.2(3)
C44 C43 C42 120.0(4)
C44 C43 H43 120.0
C42 C43 H43 120.0
C45 C44 C43 120.5(4)
C45 C44 H44 119.8
C43 C44 H44 119.8
C44 C45 C46 121.7(4)
C44 C45 H45 119.1
C46 C45 H45 119.1
C45 C46 C41 118.0(4)
C45 C46 C50 118.9(3)
C41 C46 C50 123.0(3)
C42 C47 C49 110.5(3)
C42 C47 C48 112.8(3)
C49 C47 C48 110.8(3)
C42 C47 H47 107.5
C49 C47 H47 107.5
C48 C47 H47 107.5
C47 C48 H48A 109.5
C47 C48 H48B 109.5
H48A C48 H48B 109.5
C47 C48 H48C 109.5
H48A C48 H48C 109.5
H48B C48 H48C 109.5
C47 C49 H49A 109.5
C47 C49 H49B 109.5
H49A C49 H49B 109.5
C47 C49 H49C 109.5
H49A C49 H49C 109.5
H49B C49 H49C 109.5
C46 C50 C52 112.2(4)
C46 C50 C51 111.6(3)
C52 C50 C51 109.5(3)
C46 C50 H50 107.8
C52 C50 H50 107.8
C51 C50 H50 107.8
C50 C51 H51A 109.5
C50 C51 H51B 109.5
H51A C51 H51B 109.5
C50 C51 H51C 109.5
H51A C51 H51C 109.5
H51B C51 H51C 109.5
C50 C52 H52A 109.5
C50 C52 H52B 109.5
H52A C52 H52B 109.5
C50 C52 H52C 109.5
H52A C52 H52C 109.5
H52B C52 H52C 109.5
O3 C53 C54 105.8(3)
O3 C53 H53A 110.6
C54 C53 H53A 110.6
O3 C53 H53B 110.6
C54 C53 H53B 110.6
H53A C53 H53B 108.7
C53 C54 C55 102.9(3)
C53 C54 H54A 111.2
C55 C54 H54A 111.2
C53 C54 H54B 111.2
C55 C54 H54B 111.2
H54A C54 H54B 109.1
C56 C55 C54 102.6(3)
C56 C55 H55A 111.3
C54 C55 H55A 111.3
C56 C55 H55B 111.3
C54 C55 H55B 111.3
H55A C55 H55B 109.2
O3 C56 C55 104.9(3)
O3 C56 H56A 110.8
C55 C56 H56A 110.8
O3 C56 H56B 110.8
C55 C56 H56B 110.8
H56A C56 H56B 108.8
O1S Na1 O1T 169.84(11)
O1S Na1 O105 103.60(10)
O1T Na1 O105 86.28(10)
O1S Na1 O102 86.59(9)
O1T Na1 O102 84.11(10)
O105 Na1 O102 165.83(11)
O1S Na1 O104 90.21(10)
O1T Na1 O104 91.74(11)
O105 Na1 O104 65.85(10)
O102 Na1 O104 124.76(10)
O1S Na1 O103 84.34(10)
O1T Na1 O103 87.66(10)
O105 Na1 O103 128.29(10)
O102 Na1 O103 61.72(9)
O104 Na1 O103 63.08(9)
O1S Na1 O106 77.41(11)
O1T Na1 O106 109.98(11)
O105 Na1 O106 61.51(10)
O102 Na1 O106 112.41(10)
O104 Na1 O106 120.53(10)
O103 Na1 O106 161.26(10)
O1S Na1 O101 86.98(10)
O1T Na1 O101 91.47(11)
O105 Na1 O101 112.37(10)
O102 Na1 O101 57.63(9)
O104 Na1 O101 176.21(11)
O103 Na1 O101 119.08(9)
O106 Na1 O101 56.33(9)
C101 O101 C112 114.8(4)
C101 O101 Na1 96.4(3)
C112 O101 Na1 114.6(3)
C102 O102 C103 112.4(3)
C102 O102 Na1 125.4(2)
C103 O102 Na1 121.9(2)
C104 O103 C105 113.1(3)
C104 O103 Na1 103.0(2)
C105 O103 Na1 109.2(2)
C107 O104 C106 112.4(3)
C107 O104 Na1 111.1(3)
C106 O104 Na1 118.2(2)
C109 O105 C108 111.7(3)
C109 O105 Na1 124.2(2)
C108 O105 Na1 116.5(2)
C110 O106 C111 114.8(4)
C110 O106 Na1 100.4(3)
C111 O106 Na1 118.5(3)
O101 C101 C102 106.7(4)
O101 C101 H10A 110.4
C102 C101 H10A 110.4
O101 C101 H10B 110.4
C102 C101 H10B 110.4
H10A C101 H10B 108.6
O102 C102 C101 109.8(3)
O102 C102 H10C 109.7
C101 C102 H10C 109.7
O102 C102 H10D 109.7
C101 C102 H10D 109.7
H10C C102 H10D 108.2
O102 C103 C104 109.0(3)
O102 C103 H10E 109.9
C104 C103 H10E 109.9
O102 C103 H10F 109.9
C104 C103 H10F 109.9
H10E C103 H10F 108.3
O103 C104 C103 107.4(3)
O103 C104 H10G 110.2
C103 C104 H10G 110.2
O103 C104 H10H 110.2
C103 C104 H10H 110.2
H10G C104 H10H 108.5
O103 C105 C106 107.1(3)
O103 C105 H10I 110.3
C106 C105 H10I 110.3
O103 C105 H10J 110.3
C106 C105 H10J 110.3
H10I C105 H10J 108.5
O104 C106 C105 106.5(3)
O104 C106 H10K 110.4
C105 C106 H10K 110.4
O104 C106 H10L 110.4
C105 C106 H10L 110.4
H10K C106 H10L 108.6
O104 C107 C108 108.8(3)
O104 C107 H10M 109.9
C108 C107 H10M 109.9
O104 C107 H10N 109.9
C108 C107 H10N 109.9
H10M C107 H10N 108.3
O105 C108 C107 109.0(3)
O105 C108 H10O 109.9
C107 C108 H10O 109.9
O105 C108 H10P 109.9
C107 C108 H10P 109.9
H10O C108 H10P 108.3
O105 C109 C110 109.6(3)
O105 C109 H10Q 109.8
C110 C109 H10Q 109.8
O105 C109 H10R 109.8
C110 C109 H10R 109.8
H10Q C109 H10R 108.2
O106 C110 C109 109.5(4)
O106 C110 H11D 109.8
C109 C110 H11D 109.8
O106 C110 H11E 109.8
C109 C110 H11E 109.8
H11D C110 H11E 108.2
O106 C111 C112 112.1(4)
O106 C111 H11F 109.2
C112 C111 H11F 109.2
O106 C111 H11G 109.2
C112 C111 H11G 109.2
H11F C111 H11G 107.9
O101 C112 C111 107.4(4)
O101 C112 H11H 110.2
C111 C112 H11H 110.2
O101 C112 H11I 110.2
C111 C112 H11I 110.2
H11H C112 H11I 108.5
C4S O1S C1S 109.0(3)
C4S O1S Na1 118.4(3)
C1S O1S Na1 123.1(2)
O1S C1S C2S 106.6(4)
O1S C1S H1S1 110.4
C2S C1S H1S1 110.4
O1S C1S H1S2 110.4
C2S C1S H1S2 110.4
H1S1 C1S H1S2 108.6
C3S C2S C1S 102.2(4)
C3S C2S H2S1 111.3
C1S C2S H2S1 111.3
C3S C2S H2S2 111.3
C1S C2S H2S2 111.3
H2S1 C2S H2S2 109.2
C2S C3S C4S 103.7(4)
C2S C3S H3S1 111.0
C4S C3S H3S1 111.0
C2S C3S H3S2 111.0
C4S C3S H3S2 111.0
H3S1 C3S H3S2 109.0
O1S C4S C3S 107.4(4)
O1S C4S H4S1 110.2
C3S C4S H4S1 110.2
O1S C4S H4S2 110.2
C3S C4S H4S2 110.2
H4S1 C4S H4S2 108.5
C1T O1T C4T 106.4(3)
C1T O1T Na1 130.9(3)
C4T O1T Na1 120.7(2)
O1T C1T C2T 106.3(4)
O1T C1T H1T1 110.5
C2T C1T H1T1 110.5
O1T C1T H1T2 110.5
C2T C1T H1T2 110.5
H1T1 C1T H1T2 108.7
C3T C2T C1T 105.8(5)
C3T C2T H2T1 110.6
C1T C2T H2T1 110.6
C3T C2T H2T2 110.6
C1T C2T H2T2 110.6
H2T1 C2T H2T2 108.7
C2T C3T C4T 103.7(5)
C2T C3T H3T1 111.0
C4T C3T H3T1 111.0
C2T C3T H3T2 111.0
C4T C3T H3T2 111.0
H3T1 C3T H3T2 109.0
O1T C4T C3T 106.2(5)
O1T C4T H4T1 110.5
C3T C4T H4T1 110.5
O1T C4T H4T2 110.5
C3T C4T H4T2 110.5
H4T1 C4T H4T2 108.7
C4A O1A C1A 98.9(15)
O1A C1A C2A 106.6(17)
O1A C1A H1A1 110.4
C2A C1A H1A1 110.4
O1A C1A H1A2 110.4
C2A C1A H1A2 110.4
H1A1 C1A H1A2 108.6
C3A C2A C1A 91.5(18)
C3A C2A H2A1 113.4
C1A C2A H2A1 113.4
C3A C2A H2A2 113.4
C1A C2A H2A2 113.4
H2A1 C2A H2A2 110.7
C2A C3A C4A 91.6(17)
C2A C3A H3A1 113.4
C4A C3A H3A1 113.4
C2A C3A H3A2 113.4
C4A C3A H3A2 113.4
H3A1 C3A H3A2 110.7
O1A C4A C3A 110.6(15)
O1A C4A H4A1 109.5
C3A C4A H4A1 109.5
O1A C4A H4A2 109.5
C3A C4A H4A2 109.5
H4A1 C4A H4A2 108.1
C2H C1H H1H1 109.5
C2H C1H H1H2 109.5
H1H1 C1H H1H2 109.5
C2H C1H H1H3 109.5
H1H1 C1H H1H3 109.5
H1H2 C1H H1H3 109.5
C3H C2H C1H 139(2)
C3H C2H H2H1 102.4
C1H C2H H2H1 102.4
C3H C2H H2H2 102.4
C1H C2H H2H2 102.4
H2H1 C2H H2H2 104.9
C2H C3H C4H 115.2(15)
C2H C3H H3H1 108.5
C4H C3H H3H1 108.5
C2H C3H H3H2 108.5
C4H C3H H3H2 108.5
H3H1 C3H H3H2 107.5
C3H C4H C5H 104.0(17)
C3H C4H H4H1 111.0
C5H C4H H4H1 111.0
C3H C4H H4H2 111.0
C5H C4H H4H2 111.0
H4H1 C4H H4H2 109.0
C6H C5H C4H 114.9(18)
C6H C5H H5H1 108.5
C4H C5H H5H1 108.5
C6H C5H H5H2 108.5
C4H C5H H5H2 108.5
H5H1 C5H H5H2 107.5
C5H C6H H6H1 109.5
C5H C6H H6H2 109.5
H6H1 C6H H6H2 109.5
C5H C6H H6H3 109.5
H6H1 C6H H6H3 109.5
H6H2 C6H H6H3 109.5

loop_
_geom_bond_atom_site_label_1
_geom_bond_atom_site_label_2
_geom_bond_distance
Sm1 O2 2.286(2)
Sm1 O1 2.299(2)
Sm1 O3 2.432(2)
Sm1 N4 2.458(2)
Sm1 N2 2.486(2)
Sm1 N3 2.497(2)
Sm1 N1 2.499(2)
Sm1 C28 2.867(3)
Sm1 C3 2.879(3)
P1 C1 1.576(3)
C1 O1 1.218(4)
P2 C2 1.563(4)
C2 O2 1.234(4)
O3 C56 1.443(4)
O3 C53 1.453(4)
N1 C3 1.320(4)
N1 C4 1.431(3)
N2 C3 1.310(3)
N2 C16 1.428(3)
N3 C28 1.313(4)
N3 C29 1.425(3)
N4 C28 1.325(4)
N4 C41 1.419(4)
C3 H3 0.9500
C4 C9 1.409(4)
C4 C5 1.418(4)
C5 C6 1.394(4)
C5 C10 1.512(4)
C6 C7 1.380(5)
C6 H6 0.9500
C7 C8 1.391(5)
C7 H7 0.9500
C8 C9 1.390(5)
C8 H8 0.9500
C9 C13 1.520(4)
C10 C12 1.523(5)
C10 C11 1.533(4)
C10 H10 1.0000
C11 H11A 0.9800
C11 H11B 0.9800
C11 H11C 0.9800
C12 H12A 0.9800
C12 H12B 0.9800
C12 H12C 0.9800
C13 C15 1.520(6)
C13 C14 1.524(5)
C13 H13 1.0000
C14 H14A 0.9800
C14 H14B 0.9800
C14 H14C 0.9800
C15 H15A 0.9800
C15 H15B 0.9800
C15 H15C 0.9800
C16 C17 1.396(4)
C16 C21 1.420(4)
C17 C18 1.399(4)
C17 C22 1.526(4)
C18 C19 1.384(5)
C18 H18 0.9500
C19 C20 1.381(5)
C19 H19 0.9500
C20 C21 1.392(4)
C20 H20 0.9500
C21 C25 1.508(5)
C22 C23 1.521(5)
C22 C24 1.534(5)
C22 H22 1.0000
C23 H23A 0.9800
C23 H23B 0.9800
C23 H23C 0.9800
C24 H24A 0.9800
C24 H24B 0.9800
C24 H24C 0.9800
C25 C27 1.520(6)
C25 C26 1.523(5)
C25 H25 1.0000
C26 H26A 0.9800
C26 H26B 0.9800
C26 H26C 0.9800
C27 H27A 0.9800
C27 H27B 0.9800
C27 H27C 0.9800
C28 H28 0.9500
C29 C30 1.408(4)
C29 C34 1.411(4)
C30 C31 1.400(4)
C30 C35 1.518(5)
C31 C32 1.389(5)
C31 H31 0.9500
C32 C33 1.366(5)
C32 H32 0.9500
C33 C34 1.391(4)
C33 H33 0.9500
C34 C38 1.507(5)
C35 C37 1.527(5)
C35 C36 1.536(5)
C35 H35 1.0000
C36 H36A 0.9800
C36 H36B 0.9800
C36 H36C 0.9800
C37 H37A 0.9800
C37 H37B 0.9800
C37 H37C 0.9800
C38 C40 1.531(6)
C38 C39 1.538(5)
C38 H38 1.0000
C39 H39A 0.9800
C39 H39B 0.9800
C39 H39C 0.9800
C40 H40A 0.9800
C40 H40B 0.9800
C40 H40C 0.9800
C41 C42 1.403(4)
C41 C46 1.415(4)
C42 C43 1.400(4)
C42 C47 1.520(4)
C43 C44 1.395(6)
C43 H43 0.9500
C44 C45 1.363(7)
C44 H44 0.9500
C45 C46 1.395(5)
C45 H45 0.9500
C46 C50 1.518(5)
C47 C49 1.525(5)
C47 C48 1.529(4)
C47 H47 1.0000
C48 H48A 0.9800
C48 H48B 0.9800
C48 H48C 0.9800
C49 H49A 0.9800
C49 H49B 0.9800
C49 H49C 0.9800
C50 C52 1.525(5)
C50 C51 1.534(6)
C50 H50 1.0000
C51 H51A 0.9800
C51 H51B 0.9800
C51 H51C 0.9800
C52 H52A 0.9800
C52 H52B 0.9800
C52 H52C 0.9800
C53 C54 1.509(5)
C53 H53A 0.9900
C53 H53B 0.9900
C54 C55 1.525(5)
C54 H54A 0.9900
C54 H54B 0.9900
C55 C56 1.504(5)
C55 H55A 0.9900
C55 H55B 0.9900
C56 H56A 0.9900
C56 H56B 0.9900
Na1 O1S 2.355(3)
Na1 O1T 2.397(3)
Na1 O105 2.506(3)
Na1 O102 2.514(3)
Na1 O104 2.534(3)
Na1 O103 2.727(3)
Na1 O106 2.972(4)
Na1 O101 2.978(4)
O101 C101 1.410(5)
O101 C112 1.429(6)
O102 C102 1.409(5)
O102 C103 1.415(5)
O103 C104 1.416(5)
O103 C105 1.417(5)
O104 C107 1.409(5)
O104 C106 1.436(5)
O105 C109 1.424(5)
O105 C108 1.426(5)
O106 C110 1.396(6)
O106 C111 1.407(6)
C101 C102 1.490(7)
C101 H10A 0.9900
C101 H10B 0.9900
C102 H10C 0.9900
C102 H10D 0.9900
C103 C104 1.479(6)
C103 H10E 0.9900
C103 H10F 0.9900
C104 H10G 0.9900
C104 H10H 0.9900
C105 C106 1.484(6)
C105 H10I 0.9900
C105 H10J 0.9900
C106 H10K 0.9900
C106 H10L 0.9900
C107 C108 1.483(6)
C107 H10M 0.9900
C107 H10N 0.9900
C108 H10O 0.9900
C108 H10P 0.9900
C109 C110 1.508(7)
C109 H10Q 0.9900
C109 H10R 0.9900
C110 H11D 0.9900
C110 H11E 0.9900
C111 C112 1.491(7)
C111 H11F 0.9900
C111 H11G 0.9900
C112 H11H 0.9900
C112 H11I 0.9900
O1S C4S 1.401(5)
O1S C1S 1.426(5)
C1S C2S 1.498(6)
C1S H1S1 0.9900
C1S H1S2 0.9900
C2S C3S 1.482(8)
C2S H2S1 0.9900
C2S H2S2 0.9900
C3S C4S 1.499(7)
C3S H3S1 0.9900
C3S H3S2 0.9900
C4S H4S1 0.9900
C4S H4S2 0.9900
O1T C1T 1.418(5)
O1T C4T 1.429(5)
C1T C2T 1.524(7)
C1T H1T1 0.9900
C1T H1T2 0.9900
C2T C3T 1.486(8)
C2T H2T1 0.9900
C2T H2T2 0.9900
C3T C4T 1.493(8)
C3T H3T1 0.9900
C3T H3T2 0.9900
C4T H4T1 0.9900
C4T H4T2 0.9900
O1A C4A 1.335(17)
O1A C1A 1.392(17)
C1A C2A 1.493(19)
C1A H1A1 0.9900
C1A H1A2 0.9900
C2A C3A 1.452(19)
C2A H2A1 0.9900
C2A H2A2 0.9900
C3A C4A 1.497(18)
C3A H3A1 0.9900
C3A H3A2 0.9900
C4A H4A1 0.9900
C4A H4A2 0.9900
C1H C2H 1.491(16)
C1H H1H1 0.9800
C1H H1H2 0.9800
C1H H1H3 0.9800
C2H C3H 1.451(16)
C2H H2H1 0.9900
C2H H2H2 0.9900
C3H C4H 1.490(16)
C3H H3H1 0.9900
C3H H3H2 0.9900
C4H C5H 1.525(18)
C4H H4H1 0.9900
C4H H4H2 0.9900
C5H C6H 1.463(17)
C5H H5H1 0.9900
C5H H5H2 0.9900
C6H H6H1 0.9800
C6H H6H2 0.9800
C6H H6H3 0.9800
